data_2202084
loop_
_publ_author_name
'Kayal, Nijhuma'
'McKee, Vickie'

_publ_section_title
;
 6,7-Dimethyl-3,4,4a,7,8,8a-hexahydroisochromen-1-one
;
_journal_issue 5
_journal_name_full 'Acta Crystallographica Section E'
_journal_page_first o701
_journal_page_last o702
_journal_paper_doi 10.1107/S160053680300864X
_journal_volume 59
_journal_year 2003
_chemical_formula_iupac 'C11 H16 O2'
_chemical_formula_moiety 'C11 H16 O2'
_chemical_formula_sum 'C11 H16 O2'
_chemical_formula_weight 180.24
_chemical_name_systematic
;
 ?
;
_space_group_IT_number 14
_symmetry_cell_setting monoclinic
_symmetry_space_group_name_Hall '-P 2yn'
_symmetry_space_group_name_H-M 'P 1 21/n 1'
_atom_sites_solution_hydrogens geom
_atom_sites_solution_primary direct
_atom_sites_solution_secondary difmap
_audit_creation_method SHELXL-97
_cell_angle_alpha 90.00
_cell_angle_beta 96.530(2)
_cell_angle_gamma 90.00
_cell_formula_units_Z 8
_cell_length_a 14.2924(17)
_cell_length_b 5.4060(6)
_cell_length_c 25.969(3)
_cell_measurement_reflns_used 3712
_cell_measurement_temperature 150(2)
_cell_measurement_theta_max 27.76
_cell_measurement_theta_min 2.63
_cell_volume 1993.5(4)
_computing_cell_refinement SMART
_computing_data_collection 'SMART (Bruker, 1998)'
_computing_data_reduction 'SAINT (Bruker, 1998)'
_computing_molecular_graphics 'SHELXTL (Sheldrick, 1998)'
_computing_publication_material SHELXTL
_computing_structure_refinement 'SHELXL97 (Sheldrick, 1997)'
_computing_structure_solution 'SHELXS97 (Sheldrick, 1990)'
_diffrn_ambient_temperature 150(2)
_diffrn_measured_fraction_theta_full 1.000
_diffrn_measured_fraction_theta_max 1.000
_diffrn_measurement_device_type 'Bruker SMART CCD area-detector'
_diffrn_measurement_method '\f and \w'
_diffrn_radiation_monochromator graphite
_diffrn_radiation_source 'fine-focus sealed tube'
_diffrn_radiation_type MoK\a
_diffrn_radiation_wavelength 0.71073
_diffrn_reflns_av_R_equivalents 0.0307
_diffrn_reflns_av_sigmaI/netI 0.0306
_diffrn_reflns_limit_h_max 16
_diffrn_reflns_limit_h_min -16
_diffrn_reflns_limit_k_max 6
_diffrn_reflns_limit_k_min -6
_diffrn_reflns_limit_l_max 30
_diffrn_reflns_limit_l_min -30
_diffrn_reflns_number 13507
_diffrn_reflns_theta_full 25.00
_diffrn_reflns_theta_max 25.00
_diffrn_reflns_theta_min 1.56
_diffrn_standards_decay_% 0
_exptl_absorpt_coefficient_mu 0.081
_exptl_absorpt_correction_T_max 1.00000
_exptl_absorpt_correction_T_min 0.937585
_exptl_absorpt_correction_type multi-scan
_exptl_absorpt_process_details '(SHELXTL/SADABS; Sheldrick, 1997)'
_exptl_crystal_colour Colourless
_exptl_crystal_density_diffrn 1.201
_exptl_crystal_density_meas ?
_exptl_crystal_density_method 'not measured'
_exptl_crystal_description lath
_exptl_crystal_F_000 784
_exptl_crystal_size_max 0.48
_exptl_crystal_size_mid 0.11
_exptl_crystal_size_min 0.03
_refine_diff_density_max 0.205
_refine_diff_density_min -0.166
_refine_ls_extinction_method none
_refine_ls_goodness_of_fit_ref 1.040
_refine_ls_hydrogen_treatment constr
_refine_ls_matrix_type full
_refine_ls_number_parameters 239
_refine_ls_number_reflns 3517
_refine_ls_number_restraints 0
_refine_ls_restrained_S_all 1.040
_refine_ls_R_factor_all 0.0628
_refine_ls_R_factor_gt 0.0400
_refine_ls_shift/su_max <0.001
_refine_ls_shift/su_mean 0.000
_refine_ls_structure_factor_coef Fsqd
_refine_ls_weighting_details 'calc w = 1/[\s^2^(Fo^2^)+(0.0381P)^2^+0.7308P] where P = (Fo^2^+2Fc^2^)/3'
_refine_ls_weighting_scheme calc
_refine_ls_wR_factor_gt 0.0899
_refine_ls_wR_factor_ref 0.0998
_reflns_number_gt 2526
_reflns_number_total 3517
_reflns_threshold_expression I>2sigma(I)
_cod_data_source_file na6225.cif
_cod_data_source_block I
_cod_depositor_comments
;
The following automatic conversions were performed:
'_symmetry_cell_setting' value 'Monoclinic' changed to 'monoclinic'
according to '/home/saulius/struct/CIF-dictionaries/cif_core.dic'
dictionary named 'cif_core.dic' version 2.4.1 from 2010-06-29.

Automatic conversion script
Id: cif_fix_enum 1527 2010-12-29 10:47:43Z saulius 

The following automatic conversions were performed:

'_symmetry_cell_setting' value 'Monoclinic' changed to 'monoclinic'
according to /home/saulius/struct/CIF-dictionaries/cif_core.dic
dictionary named 'cif_core.dic' version 2.4.1 from 2010-06-29.

Automatic conversion script
Id: cif_fix_values 1715 2011-07-08 13:25:40Z adriana 

The following automatic conversions were performed:

'_exptl_crystal_density_meas' value 'not measured' was changed to '?'
- the value is perceived as not measured.

Automatic conversion script
Id: cif_fix_values 3008 2015-01-20 13:52:24Z robertas 
;
_cod_original_cell_volume 1993.4(4)
_cod_original_sg_symbol_H-M 'P 21/n'
_cod_database_code 2202084
_cod_database_fobs_code 2202084

loop_
_symmetry_equiv_pos_as_xyz
'x, y, z'
'-x+1/2, y+1/2, -z+1/2'
'-x, -y, -z'
'x-1/2, -y-1/2, z-1/2'

loop_
_atom_site_label
_atom_site_fract_x
_atom_site_fract_y
_atom_site_fract_z
_atom_site_U_iso_or_equiv
_atom_site_adp_type
_atom_site_calc_flag
_atom_site_refinement_flags
_atom_site_occupancy
_atom_site_disorder_assembly
_atom_site_disorder_group
_atom_site_type_symbol
O1A 0.26121(8) 0.2602(2) 0.21417(4) 0.0303(3) Uani d . 1 . . O
O2A 0.40313(9) 0.1752(3) 0.25015(5) 0.0406(3) Uani d . 1 . . O
C1A 0.33935(12) 0.1198(3) 0.21740(6) 0.0285(4) Uani d . 1 . . C
C2A 0.34965(11) -0.0874(3) 0.17930(6) 0.0268(4) Uani d . 1 . . C
H2A 0.3736 -0.2355 0.1998 0.032 Uiso calc R 1 . . H
C3A 0.42592(12) -0.0111(4) 0.14539(6) 0.0311(4) Uani d . 1 . . C
H3A1 0.4028 0.1295 0.1230 0.037 Uiso calc R 1 . . H
H3A2 0.4827 0.0444 0.1678 0.037 Uiso calc R 1 . . H
C4A 0.45203(13) -0.2255(4) 0.11148(7) 0.0363(5) Uani d . 1 . . C
H4A 0.4823 -0.3569 0.1349 0.044 Uiso calc R 1 . . H
C5A 0.52468(14) -0.1378(5) 0.07641(8) 0.0546(6) Uani d . 1 . . C
H5A1 0.5495 -0.2807 0.0591 0.082 Uiso calc R 1 . . H
H5A2 0.5764 -0.0530 0.0974 0.082 Uiso calc R 1 . . H
H5A3 0.4946 -0.0236 0.0503 0.082 Uiso calc R 1 . . H
C6A 0.36383(13) -0.3350(3) 0.08202(7) 0.0317(4) Uani d . 1 . . C
C7A 0.37482(15) -0.4811(4) 0.03342(7) 0.0483(6) Uani d . 1 . . C
H7A1 0.3145 -0.5581 0.0207 0.072 Uiso calc R 1 . . H
H7A2 0.4226 -0.6099 0.0413 0.072 Uiso calc R 1 . . H
H7A3 0.3945 -0.3701 0.0068 0.072 Uiso calc R 1 . . H
C8A 0.28002(13) -0.3042(3) 0.09833(7) 0.0307(4) Uani d . 1 . . C
H8A 0.2279 -0.3774 0.0780 0.037 Uiso calc R 1 . . H
C9A 0.25927(11) -0.1652(3) 0.14574(6) 0.0258(4) Uani d . 1 . . C
H9A 0.2240 -0.2793 0.1669 0.031 Uiso calc R 1 . . H
C10A 0.19746(12) 0.0614(3) 0.13268(6) 0.0286(4) Uani d . 1 . . C
H10A 0.2305 0.1800 0.1120 0.034 Uiso calc R 1 . . H
H10B 0.1381 0.0113 0.1119 0.034 Uiso calc R 1 . . H
C11A 0.17608(12) 0.1817(3) 0.18223(7) 0.0300(4) Uani d . 1 . . C
H11A 0.1351 0.3272 0.1739 0.036 Uiso calc R 1 . . H
H11B 0.1413 0.0634 0.2021 0.036 Uiso calc R 1 . . H
O1B 0.78395(8) 0.3734(2) 0.22081(5) 0.0347(3) Uani d . 1 . . O
O2B 0.65769(9) 0.3000(3) 0.16778(6) 0.0534(4) Uani d . 1 . . O
C1B 0.73743(13) 0.2385(4) 0.18278(7) 0.0344(4) Uani d . 1 . . C
C2B 0.78428(12) 0.0234(3) 0.15815(6) 0.0297(4) Uani d . 1 . . C
H2B 0.7409 -0.1216 0.1583 0.036 Uiso calc R 1 . . H
C3B 0.79203(13) 0.0876(4) 0.10130(7) 0.0344(4) Uani d . 1 . . C
H3B1 0.7295 0.1392 0.0844 0.041 Uiso calc R 1 . . H
H3B2 0.8358 0.2286 0.0997 0.041 Uiso calc R 1 . . H
C4B 0.82724(13) -0.1306(4) 0.07172(7) 0.0344(4) Uani d . 1 . . C
H4B 0.7776 -0.2618 0.0697 0.041 Uiso calc R 1 . . H
C5B 0.83940(16) -0.0525(4) 0.01607(7) 0.0518(6) Uani d . 1 . . C
H5B1 0.8920 0.0642 0.0166 0.078 Uiso calc R 1 . . H
H5B2 0.7815 0.0269 0.0003 0.078 Uiso calc R 1 . . H
H5B3 0.8525 -0.1988 -0.0042 0.078 Uiso calc R 1 . . H
C6B 0.91601(12) -0.2381(3) 0.10077(7) 0.0299(4) Uani d . 1 . . C
C7B 0.97949(14) -0.3923(4) 0.07076(8) 0.0428(5) Uani d . 1 . . C
H7B1 1.0293 -0.4671 0.0949 0.064 Uiso calc R 1 . . H
H7B2 1.0079 -0.2867 0.0461 0.064 Uiso calc R 1 . . H
H7B3 0.9424 -0.5229 0.0519 0.064 Uiso calc R 1 . . H
C8B 0.93675(12) -0.2012(3) 0.15116(7) 0.0286(4) Uani d . 1 . . C
H8B 0.9935 -0.2733 0.1670 0.034 Uiso calc R 1 . . H
C9B 0.87945(11) -0.0567(3) 0.18600(6) 0.0261(4) Uani d . 1 . . C
H9B 0.8667 -0.1680 0.2152 0.031 Uiso calc R 1 . . H
C10B 0.93331(12) 0.1667(3) 0.20956(6) 0.0289(4) Uani d . 1 . . C
H10C 0.9938 0.1123 0.2285 0.035 Uiso calc R 1 . . H
H10D 0.9473 0.2813 0.1817 0.035 Uiso calc R 1 . . H
C11B 0.87578(12) 0.2974(4) 0.24594(7) 0.0327(4) Uani d . 1 . . C
H11C 0.8668 0.1863 0.2753 0.039 Uiso calc R 1 . . H
H11D 0.9105 0.4452 0.2601 0.039 Uiso calc R 1 . . H

loop_
_atom_site_aniso_label
_atom_site_aniso_U_11
_atom_site_aniso_U_22
_atom_site_aniso_U_33
_atom_site_aniso_U_12
_atom_site_aniso_U_13
_atom_site_aniso_U_23
O1A 0.0311(7) 0.0306(7) 0.0295(7) 0.0018(6) 0.0041(5) -0.0051(5)
O2A 0.0367(7) 0.0518(9) 0.0315(7) 0.0001(7) -0.0043(6) -0.0136(6)
C1A 0.0311(10) 0.0318(10) 0.0229(9) -0.0009(8) 0.0043(8) 0.0006(8)
C2A 0.0306(9) 0.0275(9) 0.0221(9) 0.0034(8) 0.0022(7) 0.0004(8)
C3A 0.0278(9) 0.0402(11) 0.0251(9) -0.0005(8) 0.0024(7) -0.0033(8)
C4A 0.0355(10) 0.0451(12) 0.0284(10) 0.0073(9) 0.0043(8) -0.0042(9)
C5A 0.0412(12) 0.0769(17) 0.0490(13) -0.0049(12) 0.0191(10) -0.0215(12)
C6A 0.0435(11) 0.0273(10) 0.0247(9) 0.0029(8) 0.0053(8) -0.0019(8)
C7A 0.0627(14) 0.0448(13) 0.0391(11) -0.0001(11) 0.0133(10) -0.0145(10)
C8A 0.0392(11) 0.0253(9) 0.0264(9) -0.0051(8) -0.0013(8) -0.0007(8)
C9A 0.0291(9) 0.0242(9) 0.0243(9) -0.0036(7) 0.0033(7) 0.0018(7)
C10A 0.0272(9) 0.0294(10) 0.0286(9) -0.0033(8) 0.0004(7) 0.0026(8)
C11A 0.0259(9) 0.0288(10) 0.0356(10) 0.0007(8) 0.0042(8) 0.0004(8)
O1B 0.0291(7) 0.0331(7) 0.0420(7) 0.0022(6) 0.0045(6) -0.0071(6)
O2B 0.0308(8) 0.0587(10) 0.0688(10) 0.0103(7) -0.0030(7) -0.0138(8)
C1B 0.0263(10) 0.0380(11) 0.0395(11) -0.0021(9) 0.0059(8) -0.0006(9)
C2B 0.0265(9) 0.0310(10) 0.0319(10) -0.0050(8) 0.0045(8) -0.0005(8)
C3B 0.0323(10) 0.0372(11) 0.0324(10) -0.0024(9) -0.0018(8) 0.0054(9)
C4B 0.0379(11) 0.0389(11) 0.0258(9) -0.0103(9) 0.0018(8) -0.0001(8)
C5B 0.0722(15) 0.0560(14) 0.0264(10) -0.0084(12) 0.0022(10) 0.0017(10)
C6B 0.0329(10) 0.0285(10) 0.0297(10) -0.0072(8) 0.0085(8) -0.0029(8)
C7B 0.0504(12) 0.0424(12) 0.0383(11) -0.0058(10) 0.0172(9) -0.0087(10)
C8B 0.0288(9) 0.0263(9) 0.0310(10) -0.0001(8) 0.0050(8) 0.0010(8)
C9B 0.0289(9) 0.0270(9) 0.0227(9) -0.0013(8) 0.0041(7) 0.0021(7)
C10B 0.0269(9) 0.0307(10) 0.0285(9) -0.0007(8) 0.0009(7) 0.0000(8)
C11B 0.0311(10) 0.0323(10) 0.0341(10) -0.0020(8) 0.0015(8) -0.0040(8)

loop_
_atom_type_symbol
_atom_type_description
_atom_type_scat_dispersion_real
_atom_type_scat_dispersion_imag
_atom_type_scat_source
C C 0.0033 0.0016 'International Tables Vol C Tables 4.2.6.8 and 6.1.1.4'
H H 0.0000 0.0000 'International Tables Vol C Tables 4.2.6.8 and 6.1.1.4'
O O 0.0106 0.0060 'International Tables Vol C Tables 4.2.6.8 and 6.1.1.4'

loop_
_geom_angle_atom_site_label_1
_geom_angle_atom_site_label_2
_geom_angle_atom_site_label_3
_geom_angle
C1A O1A C11A 120.36(13)
O2A C1A O1A 117.23(16)
O2A C1A C2A 121.37(16)
O1A C1A C2A 121.26(14)
C1A C2A C9A 115.90(14)
C1A C2A C3A 107.74(14)
C9A C2A C3A 110.82(13)
C1A C2A H2A 107.3
C9A C2A H2A 107.3
C3A C2A H2A 107.3
C4A C3A C2A 111.29(15)
C4A C3A H3A1 109.4
C2A C3A H3A1 109.4
C4A C3A H3A2 109.4
C2A C3A H3A2 109.4
H3A1 C3A H3A2 108.0
C6A C4A C3A 110.06(14)
C6A C4A C5A 113.64(15)
C3A C4A C5A 109.53(17)
C6A C4A H4A 107.8
C3A C4A H4A 107.8
C5A C4A H4A 107.8
C4A C5A H5A1 109.5
C4A C5A H5A2 109.5
H5A1 C5A H5A2 109.5
C4A C5A H5A3 109.5
H5A1 C5A H5A3 109.5
H5A2 C5A H5A3 109.5
C8A C6A C7A 121.05(17)
C8A C6A C4A 121.24(16)
C7A C6A C4A 117.71(16)
C6A C7A H7A1 109.5
C6A C7A H7A2 109.5
H7A1 C7A H7A2 109.5
C6A C7A H7A3 109.5
H7A1 C7A H7A3 109.5
H7A2 C7A H7A3 109.5
C6A C8A C9A 126.53(16)
C6A C8A H8A 116.7
C9A C8A H8A 116.7
C8A C9A C10A 112.53(14)
C8A C9A C2A 111.81(14)
C10A C9A C2A 109.58(14)
C8A C9A H9A 107.6
C10A C9A H9A 107.6
C2A C9A H9A 107.6
C11A C10A C9A 109.02(14)
C11A C10A H10A 109.9
C9A C10A H10A 109.9
C11A C10A H10B 109.9
C9A C10A H10B 109.9
H10A C10A H10B 108.3
O1A C11A C10A 112.06(13)
O1A C11A H11A 109.2
C10A C11A H11A 109.2
O1A C11A H11B 109.2
C10A C11A H11B 109.2
H11A C11A H11B 107.9
C1B O1B C11B 121.46(14)
O2B C1B O1B 117.25(17)
O2B C1B C2B 121.31(17)
O1B C1B C2B 121.40(15)
C1B C2B C9B 115.38(14)
C1B C2B C3B 108.44(15)
C9B C2B C3B 111.22(13)
C1B C2B H2B 107.1
C9B C2B H2B 107.1
C3B C2B H2B 107.1
C4B C3B C2B 111.99(15)
C4B C3B H3B1 109.2
C2B C3B H3B1 109.2
C4B C3B H3B2 109.2
C2B C3B H3B2 109.2
H3B1 C3B H3B2 107.9
C6B C4B C3B 110.58(14)
C6B C4B C5B 113.34(16)
C3B C4B C5B 109.93(16)
C6B C4B H4B 107.6
C3B C4B H4B 107.6
C5B C4B H4B 107.6
C4B C5B H5B1 109.5
C4B C5B H5B2 109.5
H5B1 C5B H5B2 109.5
C4B C5B H5B3 109.5
H5B1 C5B H5B3 109.5
H5B2 C5B H5B3 109.5
C8B C6B C7B 120.83(17)
C8B C6B C4B 121.00(16)
C7B C6B C4B 118.17(15)
C6B C7B H7B1 109.5
C6B C7B H7B2 109.5
H7B1 C7B H7B2 109.5
C6B C7B H7B3 109.5
H7B1 C7B H7B3 109.5
H7B2 C7B H7B3 109.5
C6B C8B C9B 126.58(16)
C6B C8B H8B 116.7
C9B C8B H8B 116.7
C8B C9B C10B 111.61(13)
C8B C9B C2B 112.21(13)
C10B C9B C2B 110.33(14)
C8B C9B H9B 107.5
C10B C9B H9B 107.5
C2B C9B H9B 107.5
C11B C10B C9B 109.79(14)
C11B C10B H10C 109.7
C9B C10B H10C 109.7
C11B C10B H10D 109.7
C9B C10B H10D 109.7
H10C C10B H10D 108.2
O1B C11B C10B 112.44(14)
O1B C11B H11C 109.1
C10B C11B H11C 109.1
O1B C11B H11D 109.1
C10B C11B H11D 109.1
H11C C11B H11D 107.8

loop_
_geom_bond_atom_site_label_1
_geom_bond_atom_site_label_2
_geom_bond_site_symmetry_2
_geom_bond_distance
_geom_bond_publ_flag
O1A C1A . 1.345(2) ?
O1A C11A . 1.456(2) ?
O2A C1A . 1.211(2) ?
C1A C2A . 1.513(2) ?
C2A C9A . 1.533(2) ?
C2A C3A . 1.534(2) ?
C2A H2A . 1.0000 ?
C3A C4A . 1.528(3) ?
C3A H3A1 . 0.9900 ?
C3A H3A2 . 0.9900 ?
C4A C6A . 1.518(3) ?
C4A C5A . 1.532(3) ?
C4A H4A . 1.0000 ?
C5A H5A1 . 0.9800 ?
C5A H5A2 . 0.9800 ?
C5A H5A3 . 0.9800 ?
C6A C8A . 1.326(2) ?
C6A C7A . 1.512(2) ?
C7A H7A1 . 0.9800 ?
C7A H7A2 . 0.9800 ?
C7A H7A3 . 0.9800 ?
C8A C9A . 1.500(2) ?
C8A H8A . 0.9500 ?
C9A C10A . 1.526(2) ?
C9A H9A . 1.0000 ?
C10A C11A . 1.504(2) ?
C10A H10A . 0.9900 ?
C10A H10B . 0.9900 ?
C11A H11A . 0.9900 ?
C11A H11B . 0.9900 ?
O1B C1B . 1.342(2) ?
O1B C11B . 1.457(2) ?
O2B C1B . 1.208(2) ?
C1B C2B . 1.519(3) ?
C2B C9B . 1.529(2) ?
C2B C3B . 1.533(2) ?
C2B H2B . 1.0000 ?
C3B C4B . 1.524(3) ?
C3B H3B1 . 0.9900 ?
C3B H3B2 . 0.9900 ?
C4B C6B . 1.516(3) ?
C4B C5B . 1.534(2) ?
C4B H4B . 1.0000 ?
C5B H5B1 . 0.9800 ?
C5B H5B2 . 0.9800 ?
C5B H5B3 . 0.9800 ?
C6B C8B . 1.324(2) ?
C6B C7B . 1.512(3) ?
C7B H7B1 . 0.9800 ?
C7B H7B2 . 0.9800 ?
C7B H7B3 . 0.9800 ?
C8B C9B . 1.506(2) ?
C8B H8B . 0.9500 ?
C9B C10B . 1.523(2) ?
C9B H9B . 1.0000 ?
C10B C11B . 1.498(2) ?
C10B H10C . 0.9900 ?
C10B H10D . 0.9900 ?
C11B H11C . 0.9900 ?
C11B H11D . 0.9900 ?

loop_
_geom_hbond_atom_site_label_D
_geom_hbond_atom_site_label_H
_geom_hbond_atom_site_label_A
_geom_hbond_site_symmetry_A
_geom_hbond_distance_DH
_geom_hbond_distance_HA
_geom_hbond_distance_DA
_geom_hbond_angle_DHA
_geom_hbond_publ_flag
C8B H8B O2A 2_645 0.95 2.48 3.304(2) 144 y
C9A H9A O1A 1_545 1.00 2.80 3.577(2) 135 y
C11A H11A O2A 2 0.99 2.82 3.455(2) 122 y
C11A H11B O2A 2_545 0.99 2.55 3.510(2) 162 y
C9B H9B O1B 2_645 1.00 2.88 3.569(2) 127 y
C9B H9B O1B 1_545 1.00 2.76 3.529(2) 134 y
C11B H11C O2B 2_645 0.99 2.61 3.567(2) 164 y

loop_
_geom_torsion_atom_site_label_1
_geom_torsion_atom_site_label_2
_geom_torsion_atom_site_label_3
_geom_torsion_atom_site_label_4
_geom_torsion
C11A O1A C1A O2A -169.45(15)
C11A O1A C1A C2A 14.7(2)
O2A C1A C2A C9A 170.68(16)
O1A C1A C2A C9A -13.6(2)
O2A C1A C2A C3A -64.6(2)
O1A C1A C2A C3A 111.15(17)
C1A C2A C3A C4A 171.07(14)
C9A C2A C3A C4A -61.18(19)
C2A C3A C4A C6A 51.6(2)
C2A C3A C4A C5A 177.22(15)
C3A C4A C6A C8A -21.7(2)
C5A C4A C6A C8A -144.93(19)
C3A C4A C6A C7A 158.46(17)
C5A C4A C6A C7A 35.2(2)
C7A C6A C8A C9A 179.71(17)
C4A C6A C8A C9A -0.1(3)
C6A C8A C9A C10A 115.8(2)
C6A C8A C9A C2A -8.0(3)
C1A C2A C9A C8A 160.68(14)
C3A C2A C9A C8A 37.52(19)
C1A C2A C9A C10A 35.20(19)
C3A C2A C9A C10A -87.96(17)
C8A C9A C10A C11A 177.12(14)
C2A C9A C10A C11A -57.82(18)
C1A O1A C11A C10A -38.2(2)
C9A C10A C11A O1A 59.84(18)
C11B O1B C1B O2B 172.37(16)
C11B O1B C1B C2B -10.0(2)
O2B C1B C2B C9B -171.53(17)
O1B C1B C2B C9B 10.9(2)
O2B C1B C2B C3B 63.0(2)
O1B C1B C2B C3B -114.60(18)
C1B C2B C3B C4B -172.97(14)
C9B C2B C3B C4B 59.14(19)
C2B C3B C4B C6B -50.73(19)
C2B C3B C4B C5B -176.61(15)
C3B C4B C6B C8B 21.6(2)
C5B C4B C6B C8B 145.57(18)
C3B C4B C6B C7B -159.38(16)
C5B C4B C6B C7B -35.4(2)
C7B C6B C8B C9B -178.78(17)
C4B C6B C8B C9B 0.2(3)
C6B C8B C9B C10B -117.37(19)
C6B C8B C9B C2B 7.1(3)
C1B C2B C9B C8B -159.62(15)
C3B C2B C9B C8B -35.6(2)
C1B C2B C9B C10B -34.48(19)
C3B C2B C9B C10B 89.56(17)
C8B C9B C10B C11B -177.13(15)
C2B C9B C10B C11B 57.39(18)
C1B O1B C11B C10B 33.4(2)
C9B C10B C11B O1B -56.98(19)
